data_7228777
loop_
_publ_author_name
'Krueger, Erika L.'
'Sinha, Abhijeet S.'
'Desper, John'
'Aaker\"oy, Christer B.'

_publ_section_title
;
 Exploring binding preferences in co-crystals of conformationally flexible
 multitopic ligands
;
_journal_name_full CrystEngComm
_journal_paper_doi 10.1039/C7CE01177F
_journal_year 2017
_chemical_formula_moiety
;
(C12 H10 N4 O) (C9 H16 O4)
;
_chemical_formula_sum 'C21 H26 N4 O5'
_chemical_formula_weight 414.46
_chemical_name_systematic
;
EK-A-Azl (2-pyridyl)-CONH-N=CH-(3-pyridyl), HOOC-(CH2)7-COOH
;
_space_group_IT_number 2
_symmetry_cell_setting triclinic
_symmetry_space_group_name_Hall '-P 1'
_symmetry_space_group_name_H-M 'P -1'
_atom_sites_solution_hydrogens geom
_atom_sites_solution_primary direct
_atom_sites_solution_secondary difmap
_audit_creation_method SHELXL-97
_audit_update_record
;
2016-05-09 deposited with the CCDC.
2017-07-18 downloaded from the CCDC.
;
_cell_angle_alpha 80.742(6)
_cell_angle_beta 81.368(6)
_cell_angle_gamma 68.770(5)
_cell_formula_units_Z 2
_cell_length_a 8.5041(12)
_cell_length_b 9.6723(14)
_cell_length_c 14.013(2)
_cell_measurement_reflns_used 9105
_cell_measurement_temperature 120(2)
_cell_measurement_theta_max 68.22
_cell_measurement_theta_min 4.94
_cell_volume 1055.1(3)
_computing_cell_refinement 'Bruker SAINT'
_computing_data_collection 'Bruker APEX2'
_computing_data_reduction 'Bruker SAINT'
_computing_molecular_graphics 'Bruker SHELXTL'
_computing_publication_material 'Bruker SHELXTL'
_computing_structure_refinement 'SHELXL-97 (Sheldrick, 2008)'
_computing_structure_solution 'SHELXS-97 (Sheldrick, 2008)'
_diffrn_ambient_temperature 120(2)
_diffrn_measured_fraction_theta_full 0.960
_diffrn_measured_fraction_theta_max 0.932
_diffrn_measurement_device_type 'Bruker APEX-II CCD'
_diffrn_measurement_method '\f and \w scans'
_diffrn_radiation_monochromator graphite
_diffrn_radiation_source 'fine-focus sealed tube'
_diffrn_radiation_type CuK\a
_diffrn_radiation_wavelength 1.54178
_diffrn_reflns_av_R_equivalents 0.0360
_diffrn_reflns_av_sigmaI/netI 0.0293
_diffrn_reflns_limit_h_max 10
_diffrn_reflns_limit_h_min -8
_diffrn_reflns_limit_k_max 11
_diffrn_reflns_limit_k_min -11
_diffrn_reflns_limit_l_max 16
_diffrn_reflns_limit_l_min -16
_diffrn_reflns_number 16331
_diffrn_reflns_theta_full 67.50
_diffrn_reflns_theta_max 69.60
_diffrn_reflns_theta_min 4.94
_exptl_absorpt_coefficient_mu 0.780
_exptl_absorpt_correction_T_max 0.8853
_exptl_absorpt_correction_T_min 0.7773
_exptl_absorpt_correction_type multi-scan
_exptl_absorpt_process_details SADABS
_exptl_crystal_colour colourless
_exptl_crystal_density_diffrn 1.305
_exptl_crystal_density_method 'not measured'
_exptl_crystal_description prism
_exptl_crystal_F_000 440
_exptl_crystal_size_max 0.34
_exptl_crystal_size_mid 0.26
_exptl_crystal_size_min 0.16
_refine_diff_density_max 0.227
_refine_diff_density_min -0.179
_refine_diff_density_rms 0.040
_refine_ls_extinction_coef 0.0024(5)
_refine_ls_extinction_expression Fc^*^=kFc[1+0.001xFc^2^\l^3^/sin(2\q)]^-1/4^
_refine_ls_extinction_method SHELXL
_refine_ls_goodness_of_fit_ref 1.109
_refine_ls_hydrogen_treatment mixed
_refine_ls_matrix_type full
_refine_ls_number_parameters 281
_refine_ls_number_reflns 3704
_refine_ls_number_restraints 0
_refine_ls_restrained_S_all 1.109
_refine_ls_R_factor_all 0.0413
_refine_ls_R_factor_gt 0.0378
_refine_ls_shift/su_max 0.000
_refine_ls_shift/su_mean 0.000
_refine_ls_structure_factor_coef Fsqd
_refine_ls_weighting_details 'calc w=1/[\s^2^(Fo^2^)+(0.0450P)^2^+0.4000P] where P=(Fo^2^+2Fc^2^)/3'
_refine_ls_weighting_scheme calc
_refine_ls_wR_factor_gt 0.0990
_refine_ls_wR_factor_ref 0.1052
_reflns_number_gt 3399
_reflns_number_total 3704
_reflns_threshold_expression >2sigma(I)
_cod_data_source_file c7ce01177f2.cif
_cod_data_source_block 23Azl
_cod_depositor_comments
;
The following automatic conversions were performed:

'_symmetry_cell_setting' value 'Triclinic' changed to 'triclinic'
according to
/home/data/users/saulius/crontab/automatic-downloads/rss-feeds/RSC/lib/dictionaries/cif_core.dic
dictionary named 'cif_core.dic' version 2.4.2 from 2011-04-26.

Automatic conversion script
Id: cif_fix_values 4973 2017-02-22 13:04:09Z antanas 
;
_cod_original_sg_symbol_H-M P-1
_cod_database_code 7228777

loop_
_symmetry_equiv_pos_as_xyz
'x, y, z'
'-x, -y, -z'

loop_
_atom_site_label
_atom_site_type_symbol
_atom_site_fract_x
_atom_site_fract_y
_atom_site_fract_z
_atom_site_U_iso_or_equiv
_atom_site_adp_type
_atom_site_occupancy
_atom_site_symmetry_multiplicity
_atom_site_calc_flag
_atom_site_refinement_flags
N11 N 1.40772(15) 0.27062(13) -0.09917(9) 0.0243(3) Uani 1 1 d .
C12 C 1.30124(17) 0.21073(15) -0.03974(10) 0.0221(3) Uani 1 1 d .
C13 C 1.29223(18) 0.07120(16) -0.04712(10) 0.0252(3) Uani 1 1 d .
H13 H 1.2139 0.0350 -0.0047 0.030 Uiso 1 1 calc R
C14 C 1.40057(19) -0.01368(16) -0.11800(11) 0.0266(3) Uani 1 1 d .
H14 H 1.3994 -0.1097 -0.1240 0.032 Uiso 1 1 calc R
C15 C 1.51094(18) 0.04610(16) -0.18004(11) 0.0273(3) Uani 1 1 d .
H15 H 1.5863 -0.0085 -0.2291 0.033 Uiso 1 1 calc R
C16 C 1.50786(18) 0.18793(16) -0.16822(10) 0.0259(3) Uani 1 1 d .
H16 H 1.5813 0.2285 -0.2118 0.031 Uiso 1 1 calc R
C17 C 1.18608(17) 0.30143(15) 0.03791(10) 0.0234(3) Uani 1 1 d .
N17 N 1.20422(15) 0.43458(13) 0.04183(9) 0.0240(3) Uani 1 1 d .
H17 H 1.275(2) 0.4630(19) 0.0012(13) 0.029 Uiso 1 1 d .
O17 O 1.08379(13) 0.25362(11) 0.09376(8) 0.0304(3) Uani 1 1 d .
N21 N 0.80745(15) 0.79166(13) 0.32526(8) 0.0247(3) Uani 1 1 d .
C22 C 0.90059(17) 0.70713(15) 0.25569(10) 0.0224(3) Uani 1 1 d .
H22 H 0.8820 0.6174 0.2511 0.027 Uiso 1 1 calc R
C23 C 1.02502(17) 0.74468(15) 0.18885(10) 0.0222(3) Uani 1 1 d .
C24 C 1.04748(19) 0.88013(16) 0.19546(11) 0.0266(3) Uani 1 1 d .
H24 H 1.1275 0.9113 0.1510 0.032 Uiso 1 1 calc R
C25 C 0.95115(19) 0.96813(17) 0.26793(11) 0.0289(3) Uani 1 1 d .
H25 H 0.9655 1.0593 0.2737 0.035 Uiso 1 1 calc R
C26 C 0.83311(18) 0.92021(16) 0.33196(11) 0.0273(3) Uani 1 1 d .
H26 H 0.7689 0.9796 0.3817 0.033 Uiso 1 1 calc R
C27 C 1.12665(18) 0.64706(16) 0.11452(10) 0.0249(3) Uani 1 1 d .
H27 H 1.2075 0.6753 0.0690 0.030 Uiso 1 1 calc R
N27 N 1.10392(15) 0.52230(13) 0.11228(8) 0.0240(3) Uani 1 1 d .
C31 C 0.41403(19) 0.76556(16) 0.44764(10) 0.0258(3) Uani 1 1 d .
O31 O 0.55717(14) 0.68272(12) 0.39990(8) 0.0313(3) Uani 1 1 d .
H31 H 0.634(2) 0.731(2) 0.3855(13) 0.038 Uiso 1 1 d .
O32 O 0.39578(16) 0.88570(14) 0.47230(11) 0.0505(4) Uani 1 1 d .
C32 C 0.28186(19) 0.69099(16) 0.46716(11) 0.0266(3) Uani 1 1 d .
H32A H 0.3366 0.5860 0.4944 0.032 Uiso 1 1 calc R
H32B H 0.2428 0.6895 0.4044 0.032 Uiso 1 1 calc R
C33 C 0.12620(18) 0.76361(16) 0.53643(11) 0.0262(3) Uani 1 1 d .
H33A H 0.1636 0.7726 0.5980 0.031 Uiso 1 1 calc R
H33B H 0.0633 0.8654 0.5070 0.031 Uiso 1 1 calc R
C34 C 0.00838(18) 0.67202(16) 0.55802(10) 0.0247(3) Uani 1 1 d .
H34A H 0.0732 0.5702 0.5866 0.030 Uiso 1 1 calc R
H34B H -0.0268 0.6628 0.4958 0.030 Uiso 1 1 calc R
C35 C -0.15182(19) 0.73659(16) 0.62720(11) 0.0275(3) Uani 1 1 d .
H35A H -0.1183 0.7452 0.6900 0.033 Uiso 1 1 calc R
H35B H -0.2187 0.8380 0.5990 0.033 Uiso 1 1 calc R
C36 C -0.26209(18) 0.63794(16) 0.64478(10) 0.0243(3) Uani 1 1 d .
H36A H -0.1916 0.5352 0.6686 0.029 Uiso 1 1 calc R
H36B H -0.2990 0.6339 0.5819 0.029 Uiso 1 1 calc R
C37 C -0.42037(18) 0.69012(15) 0.71775(10) 0.0237(3) Uani 1 1 d .
H37A H -0.3857 0.7006 0.7798 0.028 Uiso 1 1 calc R
H37B H -0.4968 0.7893 0.6920 0.028 Uiso 1 1 calc R
C38 C -0.51644(19) 0.57928(17) 0.73675(11) 0.0304(4) Uani 1 1 d .
H38A H -0.5573 0.5746 0.6752 0.036 Uiso 1 1 calc R
H38B H -0.4366 0.4787 0.7571 0.036 Uiso 1 1 calc R
C39 C -0.66634(19) 0.61875(15) 0.81361(11) 0.0264(3) Uani 1 1 d .
O39 O -0.80932(13) 0.61854(12) 0.78450(8) 0.0294(3) Uani 1 1 d .
H39 H -0.894(2) 0.648(2) 0.8298(13) 0.035 Uiso 1 1 d .
O40 O -0.65779(14) 0.64736(13) 0.89438(8) 0.0341(3) Uani 1 1 d .

loop_
_atom_site_aniso_label
_atom_site_aniso_U_11
_atom_site_aniso_U_22
_atom_site_aniso_U_33
_atom_site_aniso_U_23
_atom_site_aniso_U_13
_atom_site_aniso_U_12
N11 0.0213(6) 0.0259(6) 0.0256(6) -0.0038(5) 0.0000(5) -0.0087(5)
C12 0.0181(7) 0.0250(7) 0.0224(7) -0.0025(5) -0.0022(5) -0.0065(5)
C13 0.0238(7) 0.0269(7) 0.0255(7) -0.0011(6) -0.0027(6) -0.0105(6)
C14 0.0267(8) 0.0241(7) 0.0294(8) -0.0048(6) -0.0039(6) -0.0082(6)
C15 0.0247(8) 0.0275(7) 0.0275(7) -0.0075(6) 0.0004(6) -0.0057(6)
C16 0.0223(7) 0.0290(7) 0.0253(7) -0.0042(6) 0.0021(6) -0.0089(6)
C17 0.0194(7) 0.0264(7) 0.0234(7) -0.0025(6) -0.0020(6) -0.0071(6)
N17 0.0223(6) 0.0276(6) 0.0220(6) -0.0065(5) 0.0052(5) -0.0100(5)
O17 0.0278(6) 0.0306(5) 0.0325(6) -0.0062(4) 0.0082(4) -0.0131(4)
N21 0.0223(6) 0.0275(6) 0.0234(6) -0.0043(5) -0.0007(5) -0.0077(5)
C22 0.0214(7) 0.0233(7) 0.0225(7) -0.0027(5) -0.0011(5) -0.0080(5)
C23 0.0200(7) 0.0257(7) 0.0212(7) -0.0020(5) -0.0025(5) -0.0084(6)
C24 0.0247(7) 0.0304(8) 0.0272(7) -0.0021(6) -0.0002(6) -0.0141(6)
C25 0.0304(8) 0.0264(7) 0.0325(8) -0.0076(6) -0.0018(6) -0.0115(6)
C26 0.0256(8) 0.0271(7) 0.0280(7) -0.0081(6) -0.0007(6) -0.0065(6)
C27 0.0236(7) 0.0293(7) 0.0224(7) -0.0030(6) 0.0010(6) -0.0112(6)
N27 0.0220(6) 0.0272(6) 0.0212(6) -0.0062(5) 0.0011(5) -0.0066(5)
C31 0.0270(8) 0.0251(7) 0.0245(7) -0.0039(6) 0.0013(6) -0.0092(6)
O31 0.0271(6) 0.0329(6) 0.0356(6) -0.0111(4) 0.0117(5) -0.0154(5)
O32 0.0379(7) 0.0381(7) 0.0818(10) -0.0289(7) 0.0208(6) -0.0218(6)
C32 0.0277(8) 0.0266(7) 0.0269(7) -0.0065(6) 0.0052(6) -0.0127(6)
C33 0.0251(7) 0.0259(7) 0.0280(7) -0.0053(6) 0.0037(6) -0.0108(6)
C34 0.0244(7) 0.0256(7) 0.0243(7) -0.0042(5) 0.0020(6) -0.0102(6)
C35 0.0257(8) 0.0274(7) 0.0299(8) -0.0061(6) 0.0037(6) -0.0111(6)
C36 0.0226(7) 0.0262(7) 0.0243(7) -0.0047(5) 0.0012(6) -0.0092(6)
C37 0.0214(7) 0.0242(7) 0.0250(7) -0.0044(5) 0.0017(6) -0.0082(6)
C38 0.0268(8) 0.0349(8) 0.0334(8) -0.0141(6) 0.0083(6) -0.0157(7)
C39 0.0291(8) 0.0233(7) 0.0293(8) -0.0044(6) 0.0045(6) -0.0144(6)
O39 0.0244(5) 0.0361(6) 0.0280(6) -0.0069(4) 0.0058(4) -0.0126(4)
O40 0.0394(6) 0.0428(6) 0.0280(6) -0.0111(5) 0.0061(5) -0.0245(5)

loop_
_atom_type_symbol
_atom_type_description
_atom_type_scat_dispersion_real
_atom_type_scat_dispersion_imag
_atom_type_scat_source
C C 0.0181 0.0091 'International Tables Vol C Tables 4.2.6.8 and 6.1.1.4'
H H 0.0000 0.0000 'International Tables Vol C Tables 4.2.6.8 and 6.1.1.4'
N N 0.0311 0.0180 'International Tables Vol C Tables 4.2.6.8 and 6.1.1.4'
O O 0.0492 0.0322 'International Tables Vol C Tables 4.2.6.8 and 6.1.1.4'

loop_
_geom_angle_atom_site_label_1
_geom_angle_atom_site_label_2
_geom_angle_atom_site_label_3
_geom_angle
C16 N11 C12 116.26(12)
N11 C12 C13 123.74(13)
N11 C12 C17 117.54(12)
C13 C12 C17 118.72(13)
C14 C13 C12 118.71(14)
C14 C13 H13 120.6
C12 C13 H13 120.6
C13 C14 C15 118.42(13)
C13 C14 H14 120.8
C15 C14 H14 120.8
C16 C15 C14 118.57(13)
C16 C15 H15 120.7
C14 C15 H15 120.7
N11 C16 C15 124.26(14)
N11 C16 H16 117.9
C15 C16 H16 117.9
O17 C17 N17 124.00(13)
O17 C17 C12 120.61(13)
N17 C17 C12 115.39(12)
C17 N17 N27 118.28(12)
C17 N17 H17 120.4(11)
N27 N17 H17 121.3(11)
C22 N21 C26 118.57(13)
N21 C22 C23 123.41(13)
N21 C22 H22 118.3
C23 C22 H22 118.3
C24 C23 C22 117.29(13)
C24 C23 C27 121.11(13)
C22 C23 C27 121.59(13)
C25 C24 C23 119.43(14)
C25 C24 H24 120.3
C23 C24 H24 120.3
C24 C25 C26 119.10(14)
C24 C25 H25 120.5
C26 C25 H25 120.5
N21 C26 C25 122.17(13)
N21 C26 H26 118.9
C25 C26 H26 118.9
N27 C27 C23 118.99(13)
N27 C27 H27 120.5
C23 C27 H27 120.5
C27 N27 N17 116.41(12)
O32 C31 O31 122.95(14)
O32 C31 C32 125.03(13)
O31 C31 C32 112.02(12)
C31 O31 H31 111.4(11)
C31 C32 C33 115.73(12)
C31 C32 H32A 108.3
C33 C32 H32A 108.3
C31 C32 H32B 108.3
C33 C32 H32B 108.3
H32A C32 H32B 107.4
C34 C33 C32 111.42(11)
C34 C33 H33A 109.3
C32 C33 H33A 109.3
C34 C33 H33B 109.3
C32 C33 H33B 109.3
H33A C33 H33B 108.0
C33 C34 C35 115.11(12)
C33 C34 H34A 108.5
C35 C34 H34A 108.5
C33 C34 H34B 108.5
C35 C34 H34B 108.5
H34A C34 H34B 107.5
C36 C35 C34 111.58(12)
C36 C35 H35A 109.3
C34 C35 H35A 109.3
C36 C35 H35B 109.3
C34 C35 H35B 109.3
H35A C35 H35B 108.0
C35 C36 C37 114.92(11)
C35 C36 H36A 108.5
C37 C36 H36A 108.5
C35 C36 H36B 108.5
C37 C36 H36B 108.5
H36A C36 H36B 107.5
C38 C37 C36 111.55(11)
C38 C37 H37A 109.3
C36 C37 H37A 109.3
C38 C37 H37B 109.3
C36 C37 H37B 109.3
H37A C37 H37B 108.0
C39 C38 C37 114.00(12)
C39 C38 H38A 108.8
C37 C38 H38A 108.8
C39 C38 H38B 108.8
C37 C38 H38B 108.8
H38A C38 H38B 107.6
O40 C39 O39 123.30(13)
O40 C39 C38 123.54(14)
O39 C39 C38 113.15(12)
C39 O39 H39 109.7(12)

loop_
_geom_bond_atom_site_label_1
_geom_bond_atom_site_label_2
_geom_bond_distance
N11 C16 1.3452(18)
N11 C12 1.3592(19)
C12 C13 1.400(2)
C12 C17 1.5092(19)
C13 C14 1.396(2)
C13 H13 0.9500
C14 C15 1.399(2)
C14 H14 0.9500
C15 C16 1.398(2)
C15 H15 0.9500
C16 H16 0.9500
C17 O17 1.2465(18)
C17 N17 1.3618(19)
N17 N27 1.3837(16)
N17 H17 0.853(19)
N21 C22 1.3423(18)
N21 C26 1.3575(19)
C22 C23 1.414(2)
C22 H22 0.9500
C23 C24 1.410(2)
C23 C27 1.4761(19)
C24 C25 1.397(2)
C24 H24 0.9500
C25 C26 1.400(2)
C25 H25 0.9500
C26 H26 0.9500
C27 N27 1.2951(19)
C27 H27 0.9500
C31 O32 1.2151(19)
C31 O31 1.3390(17)
C31 C32 1.513(2)
O31 H31 0.91(2)
C32 C33 1.5324(19)
C32 H32A 0.9900
C32 H32B 0.9900
C33 C34 1.532(2)
C33 H33A 0.9900
C33 H33B 0.9900
C34 C35 1.5388(19)
C34 H34A 0.9900
C34 H34B 0.9900
C35 C36 1.534(2)
C35 H35A 0.9900
C35 H35B 0.9900
C36 C37 1.5405(19)
C36 H36A 0.9900
C36 H36B 0.9900
C37 C38 1.538(2)
C37 H37A 0.9900
C37 H37B 0.9900
C38 C39 1.516(2)
C38 H38A 0.9900
C38 H38B 0.9900
C39 O40 1.2260(18)
C39 O39 1.3401(19)
O39 H39 0.879(19)

loop_
_geom_hbond_atom_site_label_D
_geom_hbond_atom_site_label_H
_geom_hbond_atom_site_label_A
_geom_hbond_distance_DH
_geom_hbond_distance_HA
_geom_hbond_distance_DA
_geom_hbond_angle_DHA
_geom_hbond_site_symmetry_A
N17 H17 O40 0.853(19) 2.318(19) 3.0879(17) 150.3(15) 1_754
O31 H31 N21 0.91(2) 1.82(2) 2.7085(16) 162.1(17) .
O39 H39 O17 0.879(19) 1.83(2) 2.6983(15) 167.6(17) 2_566

loop_
_geom_torsion_atom_site_label_1
_geom_torsion_atom_site_label_2
_geom_torsion_atom_site_label_3
_geom_torsion_atom_site_label_4
_geom_torsion
C16 N11 C12 C13 0.1(2)
C16 N11 C12 C17 -179.46(12)
N11 C12 C13 C14 1.4(2)
C17 C12 C13 C14 -179.04(12)
C12 C13 C14 C15 -1.4(2)
C13 C14 C15 C16 0.1(2)
C12 N11 C16 C15 -1.6(2)
C14 C15 C16 N11 1.6(2)
N11 C12 C17 O17 178.93(12)
C13 C12 C17 O17 -0.7(2)
N11 C12 C17 N17 -1.55(18)
C13 C12 C17 N17 178.83(12)
O17 C17 N17 N27 0.4(2)
C12 C17 N17 N27 -179.15(11)
C26 N21 C22 C23 0.2(2)
N21 C22 C23 C24 -1.6(2)
N21 C22 C23 C27 178.94(12)
C22 C23 C24 C25 1.7(2)
C27 C23 C24 C25 -178.81(13)
C23 C24 C25 C26 -0.6(2)
C22 N21 C26 C25 1.0(2)
C24 C25 C26 N21 -0.9(2)
C24 C23 C27 N27 178.73(13)
C22 C23 C27 N27 -1.8(2)
C23 C27 N27 N17 -179.22(11)
C17 N17 N27 C27 179.05(12)
O32 C31 C32 C33 -9.7(2)
O31 C31 C32 C33 169.76(12)
C31 C32 C33 C34 -175.07(12)
C32 C33 C34 C35 179.99(12)
C33 C34 C35 C36 -179.96(12)
C34 C35 C36 C37 176.81(12)
C35 C36 C37 C38 -175.86(12)
C36 C37 C38 C39 175.74(12)
C37 C38 C39 O40 -50.8(2)
C37 C38 C39 O39 129.53(14)
